data_4319120
loop_
_publ_author_name
'Pierre Mialane'
'J\'er\^ome Marrot'
'Eric Rivi\`ere'
'J\'er\^ome Nebout'
'Gilbert Herv\'e'

_publ_section_title
;
 Structural Characterization and Magnetic Properties of Sandwich-Type
 Tungstoarsenate Complexes. Study of a Mixed-Valent VIV2/VV
 Heteropolyanion
;
_journal_name_full 'Inorganic Chemistry'
_journal_page_first 44
_journal_page_last 48
_journal_paper_doi 10.1021/ic000641v
_journal_volume 40
_journal_year 2001
_chemical_formula_sum 'As2 Co3 H73.5 Na8 O103 W18'
_chemical_formula_weight 5541.94
_chemical_name_systematic
; 
 ? 
;
_space_group_IT_number 15
_symmetry_cell_setting monoclinic
_symmetry_space_group_name_Hall '-C 2yc'
_symmetry_space_group_name_H-M 'C 1 2/c 1'
_atom_sites_solution_hydrogens geom
_atom_sites_solution_primary direct
_atom_sites_solution_secondary difmap
_audit_creation_method SHELXL-97
_cell_angle_alpha 90.00
_cell_angle_beta 98.935(10)
_cell_angle_gamma 90.00
_cell_formula_units_Z 4
_cell_length_a 14.124(2)
_cell_length_b 23.294(3)
_cell_length_c 32.247(3)
_cell_measurement_reflns_used 9353
_cell_measurement_temperature 296(2)
_cell_volume 10481(2)
_computing_cell_refinement 'Bruker SMART'
_computing_data_collection 'Bruker SMART'
_computing_data_reduction 'Bruker SHELXTL'
_computing_molecular_graphics 'Bruker SHELXTL'
_computing_publication_material 'Bruker SHELXTL'
_computing_structure_refinement 'SHELXL-97 (Sheldrick, 1997)'
_computing_structure_solution 'SHELXS-97 (Sheldrick, 1990)'
_diffrn_ambient_temperature 296(2)
_diffrn_measured_fraction_theta_full 0.762
_diffrn_measured_fraction_theta_max 0.762
_diffrn_measurement_device_type 'CCD area detector'
_diffrn_measurement_method 'phi and omega scans'
_diffrn_radiation_monochromator graphite
_diffrn_radiation_source 'fine-focus sealed tube'
_diffrn_radiation_type MoK\a
_diffrn_radiation_wavelength 0.71073
_diffrn_reflns_av_R_equivalents 0.0470
_diffrn_reflns_av_sigmaI/netI 0.0873
_diffrn_reflns_limit_h_max 10
_diffrn_reflns_limit_h_min -18
_diffrn_reflns_limit_k_max 23
_diffrn_reflns_limit_k_min -32
_diffrn_reflns_limit_l_max 44
_diffrn_reflns_limit_l_min -41
_diffrn_reflns_number 17184
_diffrn_reflns_theta_full 29.72
_diffrn_reflns_theta_max 29.72
_diffrn_reflns_theta_min 1.28
_diffrn_standards_decay_% 0
_diffrn_standards_interval_count 0
_diffrn_standards_interval_time 0
_diffrn_standards_number 0
_exptl_absorpt_coefficient_mu 20.898
_exptl_absorpt_correction_T_max 0.2857
_exptl_absorpt_correction_T_min 0.0818
_exptl_absorpt_correction_type semi-empirical
_exptl_absorpt_process_details 'SADABS (Sheldrick, 1996)'
_exptl_crystal_colour blue
_exptl_crystal_density_diffrn 3.512
_exptl_crystal_density_method 'not measured'
_exptl_crystal_description parallelepiped
_exptl_crystal_F_000 9858
_exptl_crystal_size_max 0.24
_exptl_crystal_size_mid 0.20
_exptl_crystal_size_min 0.08
_refine_diff_density_max 5.791
_refine_diff_density_min -4.650
_refine_diff_density_rms 0.754
_refine_ls_extinction_coef 0.000073(8)
_refine_ls_extinction_expression Fc^*^=kFc[1+0.001xFc^2^\l^3^/sin(2\q)]^-1/4^
_refine_ls_extinction_method SHELXL
_refine_ls_goodness_of_fit_ref 1.014
_refine_ls_hydrogen_treatment mixed
_refine_ls_matrix_type full
_refine_ls_number_parameters 353
_refine_ls_number_reflns 11356
_refine_ls_number_restraints 0
_refine_ls_restrained_S_all 1.014
_refine_ls_R_factor_all 0.0904
_refine_ls_R_factor_gt 0.0732
_refine_ls_shift/su_max 0.001
_refine_ls_shift/su_mean 0.000
_refine_ls_structure_factor_coef Fsqd
_refine_ls_weighting_details 'calc w=1/[\s^2^(Fo^2^)+(0.1358P)^2^+0.0000P] where P=(Fo^2^+2Fc^2^)/3'
_refine_ls_weighting_scheme calc
_refine_ls_wR_factor_gt 0.1960
_refine_ls_wR_factor_ref 0.2109
_reflns_number_gt 8512
_reflns_number_total 11356
_reflns_threshold_expression >2sigma(I)
_cod_data_source_file ic000641v_2.cif
_cod_data_source_block Na12[As2W18{Co(H2O)}3O66].34H2O
_cod_depositor_comments
;
The following automatic conversions were performed:

'_symmetry_cell_setting' value 'Monoclinic' changed to 'monoclinic'
according to the built-in table from CIF Core dictionary named
'cif_core.dic' version 2.4.1 from 2010-06-29.

Automatic conversion script
Id: cif_fix_values 1646 2011-03-28 12:23:43Z adriana 
;
_cod_original_formula_sum 'H73.50 As2 Co3 Na8 O103 W18'
_cod_database_code 4319120

loop_
_symmetry_equiv_pos_as_xyz
'x, y, z'
'-x, y, -z+1/2'
'x+1/2, y+1/2, z'
'-x+1/2, y+1/2, -z+1/2'
'-x, -y, -z'
'x, -y, z-1/2'
'-x+1/2, -y+1/2, -z'
'x+1/2, -y+1/2, z-1/2'

loop_
_atom_site_label
_atom_site_type_symbol
_atom_site_fract_x
_atom_site_fract_y
_atom_site_fract_z
_atom_site_U_iso_or_equiv
_atom_site_adp_type
_atom_site_occupancy
_atom_site_symmetry_multiplicity
_atom_site_calc_flag
_atom_site_refinement_flags
_atom_site_disorder_assembly
_atom_site_disorder_group
W1 W 0.66431(5) 0.30832(3) 0.17488(2) 0.01925(18) Uani 1 1 d . . .
W2 W 0.78217(5) 0.18196(3) 0.19120(2) 0.01950(18) Uani 1 1 d . . .
W3 W 0.65592(5) 0.04453(3) 0.17333(2) 0.02012(18) Uani 1 1 d . . .
W4 W 0.41682(5) 0.04532(3) 0.14138(2) 0.02003(18) Uani 1 1 d . . .
W5 W 0.28481(5) 0.18053(3) 0.12312(2) 0.02054(18) Uani 1 1 d . . .
W6 W 0.40499(5) 0.30585(3) 0.14046(2) 0.01907(18) Uani 1 1 d . . .
W7 W 0.43305(5) 0.22365(3) 0.05629(2) 0.02077(18) Uani 1 1 d . . .
W8 W 0.69720(5) 0.22527(3) 0.09158(2) 0.02010(18) Uani 1 1 d . . .
W9 W 0.56791(5) 0.08650(3) 0.07376(2) 0.02050(18) Uani 1 1 d . . .
As1 As 0.53061(12) 0.17757(7) 0.16872(6) 0.0161(3) Uani 1 1 d . . .
Co1 Co 0.5000 0.30418(14) 0.2500 0.0214(7) Uani 1 2 d S . .
Co2 Co 0.32127(17) 0.11451(10) 0.22580(8) 0.0223(5) Uani 1 1 d . . .
Na1 Na 0.2676(5) 0.2599(3) 0.2181(2) 0.0261(16) Uani 1 1 d . . .
Na2 Na 0.5000 0.0133(5) 0.2500 0.036(3) Uani 1 2 d S . .
Na3 Na 0.9817(6) 0.3420(4) 0.0892(3) 0.040(2) Uani 1 1 d . . .
Na4 Na 0.1626(8) 0.3984(5) 0.0337(4) 0.065(3) Uani 1 1 d . . .
Na5 Na 0.0560(14) 0.1410(9) 0.2204(6) 0.055(5) Uani 0.50 1 d P . .
O1 O 0.7075(10) 0.3792(6) 0.1821(4) 0.036(3) Uiso 1 1 d . . .
O2 O 0.6177(9) 0.2941(5) 0.2221(4) 0.025(3) Uiso 1 1 d . . .
O3 O 0.5405(9) 0.3212(5) 0.1439(4) 0.023(2) Uiso 1 1 d . . .
O4 O 0.7043(9) 0.2974(5) 0.1191(4) 0.021(2) Uiso 1 1 d . . .
O5 O 0.7822(9) 0.2648(5) 0.1962(4) 0.024(3) Uiso 1 1 d . . .
O6 O 0.6344(9) 0.2121(5) 0.1547(4) 0.021(2) Uiso 1 1 d . . .
O7 O 0.9035(11) 0.1705(6) 0.2105(5) 0.036(3) Uiso 1 1 d . . .
O8 O 0.7227(9) 0.1736(5) 0.2355(4) 0.023(3) Uiso 1 1 d . . .
O9 O 0.7446(9) 0.1065(5) 0.1710(4) 0.027(3) Uiso 1 1 d . . .
O10 O 0.8002(9) 0.1976(5) 0.1314(4) 0.023(2) Uiso 1 1 d . . .
O11 O 0.7344(10) -0.0125(6) 0.1854(4) 0.032(3) Uiso 1 1 d . . .
O12 O 0.6299(9) 0.0675(5) 0.2229(4) 0.029(3) Uiso 1 1 d . . .
O13 O 0.5358(8) 0.0039(5) 0.1613(4) 0.020(2) Uiso 1 1 d . . .
O14 O 0.6537(9) 0.0402(5) 0.1116(4) 0.023(2) Uiso 1 1 d . . .
O15 O 0.5419(8) 0.1112(5) 0.1412(4) 0.019(2) Uiso 1 1 d . . .
O16 O 0.3387(10) -0.0127(6) 0.1352(4) 0.032(3) Uiso 1 1 d . . .
O17 O 0.4098(9) 0.0707(5) 0.1931(4) 0.023(2) Uiso 1 1 d . . .
O18 O 0.3367(10) 0.1053(6) 0.1158(4) 0.033(3) Uiso 1 1 d . . .
O19 O 0.4638(9) 0.0401(5) 0.0852(4) 0.028(3) Uiso 1 1 d . . .
O20 O 0.1622(11) 0.1685(6) 0.1081(5) 0.038(3) Uiso 1 1 d . . .
O21 O 0.3017(10) 0.1720(5) 0.1789(4) 0.027(3) Uiso 1 1 d . . .
O22 O 0.2838(9) 0.2637(5) 0.1284(4) 0.024(3) Uiso 1 1 d . . .
O23 O 0.3127(9) 0.1961(5) 0.0648(4) 0.022(2) Uiso 1 1 d . . .
O24 O 0.4451(9) 0.2104(5) 0.1287(4) 0.021(2) Uiso 1 1 d . . .
O25 O 0.3583(10) 0.3752(6) 0.1388(4) 0.034(3) Uiso 1 1 d . . .
O26 O 0.4180(8) 0.2869(5) 0.1944(4) 0.021(2) Uiso 1 1 d . . .
O27 O 0.4076(9) 0.2954(5) 0.0785(4) 0.028(3) Uiso 1 1 d . . .
O28 O 0.4105(10) 0.2399(5) 0.0038(4) 0.030(3) Uiso 1 1 d . . .
O29 O 0.4767(9) 0.1467(5) 0.0551(4) 0.024(3) Uiso 1 1 d . . .
O30 O 0.7539(10) 0.2386(6) 0.0489(4) 0.035(3) Uiso 1 1 d . . .
O31 O 0.5670(9) 0.2420(6) 0.0666(4) 0.030(3) Uiso 1 1 d . . .
O32 O 0.5868(9) 0.0584(5) 0.0266(4) 0.026(3) Uiso 1 1 d . . .
O33 O 0.6620(9) 0.1462(5) 0.0804(4) 0.024(3) Uiso 1 1 d . . .
O34 O 0.5000 0.3933(10) 0.2500 0.048(6) Uiso 1 2 d S . .
O35 O 0.1967(12) 0.0693(7) 0.2099(5) 0.047(4) Uiso 1 1 d . . .
O36 O 1.0167(11) 0.4289(6) 0.0537(5) 0.043(4) Uiso 1 1 d . . .
O37 O 1.1372(14) 0.3138(7) 0.0730(6) 0.055(4) Uiso 1 1 d . . .
O38 O 0.2935(13) 0.3535(8) 0.0077(6) 0.057(5) Uiso 1 1 d . . .
O39 O 0.9758(13) 0.2481(7) 0.1202(5) 0.052(4) Uiso 1 1 d . . .
O40 O 1.0421(11) 0.3841(7) 0.1560(5) 0.045(4) Uiso 1 1 d . . .
O41 O 0.9071(18) 0.3107(9) 0.0220(7) 0.079(6) Uiso 1 1 d . . .
O42 O 0.2617(12) 0.4539(7) 0.0812(5) 0.048(4) Uiso 1 1 d . . .
O43 O 0.1853(14) 0.4681(8) -0.0162(6) 0.063(5) Uiso 1 1 d . . .
O44 O 0.2226(13) 0.3561(7) 0.2042(6) 0.055(4) Uiso 1 1 d . . .
O45 O 0.1007(13) 0.2353(8) 0.2008(6) 0.057(5) Uiso 1 1 d . . .
O46 O 0.3807(14) -0.0578(9) 0.2293(6) 0.068(5) Uiso 1 1 d . . .
O47 O 0.0403(17) 0.1142(11) 0.1531(7) 0.091(7) Uiso 1 1 d . . .
O48 O 0.8251(13) 0.3804(8) 0.0951(6) 0.056(4) Uiso 1 1 d . . .
OW1 O 0.6604(14) 0.4584(8) 0.2377(6) 0.061(5) Uiso 1 1 d . . .
OW2 O 0.9452(16) 0.3237(8) 0.2113(7) 0.067(5) Uiso 1 1 d . . .
OW3 O 0.3503(17) 0.4491(10) 0.0172(7) 0.087(7) Uiso 1 1 d . . .
OW4 O -0.1313(16) 0.0811(10) 0.1009(7) 0.080(6) Uiso 1 1 d . . .

loop_
_atom_site_aniso_label
_atom_site_aniso_U_11
_atom_site_aniso_U_22
_atom_site_aniso_U_33
_atom_site_aniso_U_23
_atom_site_aniso_U_13
_atom_site_aniso_U_12
W1 0.0122(4) 0.0248(3) 0.0186(4) -0.0007(3) -0.0046(3) -0.0024(2)
W2 0.0109(4) 0.0268(3) 0.0186(4) 0.0010(3) -0.0045(3) -0.0009(2)
W3 0.0161(4) 0.0233(3) 0.0188(4) -0.0006(3) -0.0040(3) 0.0014(2)
W4 0.0163(4) 0.0224(3) 0.0195(4) -0.0019(2) -0.0030(3) -0.0022(2)
W5 0.0116(4) 0.0271(3) 0.0200(4) 0.0015(3) -0.0064(3) -0.0008(2)
W6 0.0134(4) 0.0237(3) 0.0172(4) 0.0007(2) -0.0067(3) 0.0013(2)
W7 0.0160(4) 0.0273(4) 0.0161(4) 0.0009(3) -0.0066(3) 0.0004(2)
W8 0.0137(4) 0.0277(4) 0.0171(4) 0.0004(3) -0.0035(3) -0.0031(2)
W9 0.0178(4) 0.0239(3) 0.0179(4) -0.0018(3) -0.0030(3) -0.0010(2)
As1 0.0109(9) 0.0192(7) 0.0160(8) -0.0002(6) -0.0052(7) -0.0001(5)
Co1 0.0136(18) 0.0306(17) 0.0173(17) 0.000 -0.0062(15) 0.000
Co2 0.0179(14) 0.0252(11) 0.0228(13) 0.0015(9) -0.0002(11) 0.0024(9)
Na1 0.018(4) 0.031(4) 0.026(4) -0.006(3) -0.005(3) -0.003(3)
Na2 0.039(7) 0.035(6) 0.031(6) 0.000 -0.003(6) 0.000
Na3 0.037(5) 0.038(4) 0.043(5) 0.000(4) -0.002(4) -0.002(4)
Na4 0.064(8) 0.061(6) 0.071(7) 0.007(6) 0.006(6) 0.019(5)
Na5 0.030(11) 0.078(14) 0.051(12) -0.014(10) -0.014(10) 0.011(9)

loop_
_atom_type_symbol
_atom_type_description
_atom_type_scat_dispersion_real
_atom_type_scat_dispersion_imag
_atom_type_scat_source
O O 0.0106 0.0060 'International Tables Vol C Tables 4.2.6.8 and 6.1.1.4'
Na Na 0.0362 0.0249 'International Tables Vol C Tables 4.2.6.8 and 6.1.1.4'
Co Co 0.3494 0.9721 'International Tables Vol C Tables 4.2.6.8 and 6.1.1.4'
As As 0.0499 2.0058 'International Tables Vol C Tables 4.2.6.8 and 6.1.1.4'
W W -0.8490 6.8722 'International Tables Vol C Tables 4.2.6.8 and 6.1.1.4'
H H 0.0000 0.0000 'International Tables Vol C Tables 4.2.6.8 and 6.1.1.4'

loop_
_geom_angle_atom_site_label_1
_geom_angle_atom_site_label_2
_geom_angle_atom_site_label_3
_geom_angle
_geom_angle_site_symmetry_1
_geom_angle_site_symmetry_3
_geom_angle_publ_flag
O1 W1 O2 103.1(6) . . ?
O1 W1 O3 101.2(6) . . ?
O2 W1 O3 92.7(6) . . ?
O1 W1 O5 100.3(6) . . ?
O2 W1 O5 90.6(5) . . ?
O3 W1 O5 156.9(5) . . ?
O1 W1 O4 95.7(5) . . ?
O2 W1 O4 161.2(5) . . ?
O3 W1 O4 84.9(5) . . ?
O5 W1 O4 84.6(5) . . ?
O1 W1 O6 166.4(5) . . ?
O2 W1 O6 89.1(5) . . ?
O3 W1 O6 83.9(5) . . ?
O5 W1 O6 73.3(5) . . ?
O4 W1 O6 72.0(4) . . ?
O1 W1 Na1 97.5(5) . 2_655 ?
O2 W1 Na1 37.4(4) . 2_655 ?
O3 W1 Na1 129.7(4) . 2_655 ?
O5 W1 Na1 54.9(3) . 2_655 ?
O4 W1 Na1 139.0(4) . 2_655 ?
O6 W1 Na1 88.6(3) . 2_655 ?
O7 W2 O8 104.8(6) . . ?
O7 W2 O9 100.6(6) . . ?
O8 W2 O9 91.8(5) . . ?
O7 W2 O5 97.8(6) . . ?
O8 W2 O5 92.1(5) . . ?
O9 W2 O5 159.5(5) . . ?
O7 W2 O10 96.1(6) . . ?
O8 W2 O10 159.1(6) . . ?
O9 W2 O10 84.9(5) . . ?
O5 W2 O10 84.3(5) . . ?
O7 W2 O6 166.6(5) . . ?
O8 W2 O6 86.6(5) . . ?
O9 W2 O6 85.8(5) . . ?
O5 W2 O6 74.4(5) . . ?
O10 W2 O6 72.5(4) . . ?
O7 W2 Na5 35.8(6) . 2_655 ?
O8 W2 Na5 69.3(5) . 2_655 ?
O9 W2 Na5 97.9(5) . 2_655 ?
O5 W2 Na5 102.3(5) . 2_655 ?
O10 W2 Na5 131.7(5) . 2_655 ?
O6 W2 Na5 155.6(4) . 2_655 ?
O7 W2 Na1 95.3(5) . 2_655 ?
O8 W2 Na1 39.4(4) . 2_655 ?
O9 W2 Na1 131.1(4) . 2_655 ?
O5 W2 Na1 55.1(4) . 2_655 ?
O10 W2 Na1 139.0(3) . 2_655 ?
O6 W2 Na1 89.2(3) . 2_655 ?
Na5 W2 Na1 70.2(4) 2_655 2_655 ?
O11 W3 O12 104.1(6) . . ?
O11 W3 O9 100.7(6) . . ?
O12 W3 O9 92.0(5) . . ?
O11 W3 O13 100.4(6) . . ?
O12 W3 O13 91.7(5) . . ?
O9 W3 O13 156.9(5) . . ?
O11 W3 O14 95.5(6) . . ?
O12 W3 O14 160.4(5) . . ?
O9 W3 O14 84.8(5) . . ?
O13 W3 O14 84.1(5) . . ?
O11 W3 O15 166.3(5) . . ?
O12 W3 O15 88.5(5) . . ?
O9 W3 O15 83.8(5) . . ?
O13 W3 O15 73.5(4) . . ?
O14 W3 O15 72.0(4) . . ?
O11 W3 Na2 97.4(4) . . ?
O12 W3 Na2 38.4(4) . . ?
O9 W3 Na2 130.2(4) . . ?
O13 W3 Na2 55.3(3) . . ?
O14 W3 Na2 139.0(4) . . ?
O15 W3 Na2 89.2(3) . . ?
O16 W4 O17 103.8(6) . . ?
O16 W4 O18 101.4(6) . . ?
O17 W4 O18 92.6(6) . . ?
O16 W4 O13 98.7(6) . . ?
O17 W4 O13 91.5(5) . . ?
O18 W4 O13 157.9(5) . . ?
O16 W4 O19 98.1(5) . . ?
O17 W4 O19 158.0(5) . . ?
O18 W4 O19 85.0(5) . . ?
O13 W4 O19 83.1(5) . . ?
O16 W4 O15 167.5(5) . . ?
O17 W4 O15 86.4(5) . . ?
O18 W4 O15 85.2(5) . . ?
O13 W4 O15 73.4(4) . . ?
O19 W4 O15 71.7(4) . . ?
O16 W4 Na2 93.2(5) . . ?
O17 W4 Na2 38.4(4) . . ?
O18 W4 Na2 131.0(4) . . ?
O13 W4 Na2 56.2(3) . . ?
O19 W4 Na2 139.0(4) . . ?
O15 W4 Na2 90.3(3) . . ?
O20 W5 O21 103.5(6) . . ?
O20 W5 O18 101.5(6) . . ?
O21 W5 O18 91.6(6) . . ?
O20 W5 O22 99.4(6) . . ?
O21 W5 O22 91.4(5) . . ?
O18 W5 O22 157.6(5) . . ?
O20 W5 O23 95.7(6) . . ?
O21 W5 O23 160.8(6) . . ?
O18 W5 O23 85.2(5) . . ?
O22 W5 O23 84.7(5) . . ?
O20 W5 O24 166.2(6) . . ?
O21 W5 O24 88.8(5) . . ?
O18 W5 O24 84.2(5) . . ?
O22 W5 O24 73.6(5) . . ?
O23 W5 O24 72.1(5) . . ?
O20 W5 Na1 97.1(5) . . ?
O21 W5 Na1 38.9(4) . . ?
O18 W5 Na1 130.1(4) . . ?
O22 W5 Na1 54.2(4) . . ?
O23 W5 Na1 138.4(3) . . ?
O24 W5 Na1 88.5(3) . . ?
O25 W6 O26 104.0(6) . . ?
O25 W6 O3 101.4(6) . . ?
O26 W6 O3 92.3(5) . . ?
O25 W6 O22 98.2(6) . . ?
O26 W6 O22 91.4(5) . . ?
O3 W6 O22 158.5(5) . . ?
O25 W6 O27 98.5(6) . . ?
O26 W6 O27 157.5(5) . . ?
O3 W6 O27 84.7(5) . . ?
O22 W6 O27 83.9(5) . . ?
O25 W6 O24 167.4(6) . . ?
O26 W6 O24 86.0(5) . . ?
O3 W6 O24 85.5(4) . . ?
O22 W6 O24 73.6(4) . . ?
O27 W6 O24 71.5(5) . . ?
O25 W6 Na1 93.1(4) . . ?
O26 W6 Na1 38.9(4) . . ?
O3 W6 Na1 131.2(4) . . ?
O22 W6 Na1 55.5(4) . . ?
O27 W6 Na1 139.0(4) . . ?
O24 W6 Na1 90.0(3) . . ?
O28 W7 O27 99.4(6) . . ?
O28 W7 O23 100.7(6) . . ?
O27 W7 O23 91.0(5) . . ?
O28 W7 O29 101.5(6) . . ?
O27 W7 O29 158.7(6) . . ?
O23 W7 O29 89.1(5) . . ?
O28 W7 O31 98.6(6) . . ?
O27 W7 O31 88.7(6) . . ?
O23 W7 O31 160.4(5) . . ?
O29 W7 O31 84.2(5) . . ?
O28 W7 O24 171.6(5) . . ?
O27 W7 O24 74.0(5) . . ?
O23 W7 O24 74.6(5) . . ?
O29 W7 O24 85.6(4) . . ?
O31 W7 O24 86.5(5) . . ?
O30 W8 O4 102.4(6) . . ?
O30 W8 O10 101.4(6) . . ?
O4 W8 O10 90.3(5) . . ?
O30 W8 O33 99.3(6) . . ?
O4 W8 O33 158.2(5) . . ?
O10 W8 O33 87.2(5) . . ?
O30 W8 O31 99.3(6) . . ?
O4 W8 O31 89.7(5) . . ?
O10 W8 O31 158.8(5) . . ?
O33 W8 O31 85.0(6) . . ?
O30 W8 O6 173.5(6) . . ?
O4 W8 O6 73.3(4) . . ?
O10 W8 O6 74.0(4) . . ?
O33 W8 O6 85.3(4) . . ?
O31 W8 O6 85.7(5) . . ?
O32 W9 O19 100.7(5) . . ?
O32 W9 O33 100.1(5) . . ?
O19 W9 O33 159.1(5) . . ?
O32 W9 O14 100.3(5) . . ?
O19 W9 O14 89.3(5) . . ?
O33 W9 O14 88.8(5) . . ?
O32 W9 O29 100.9(6) . . ?
O19 W9 O29 88.6(5) . . ?
O33 W9 O29 85.7(5) . . ?
O14 W9 O29 158.7(5) . . ?
O32 W9 O15 171.8(5) . . ?
O19 W9 O15 73.9(5) . . ?
O33 W9 O15 85.6(4) . . ?
O14 W9 O15 73.8(4) . . ?
O29 W9 O15 85.3(4) . . ?
O6 As1 O24 96.5(5) . . ?
O6 As1 O15 97.0(5) . . ?
O24 As1 O15 96.5(5) . . ?
O26 Co1 O26 157.0(7) 2_655 . ?
O26 Co1 O2 88.6(5) 2_655 . ?
O26 Co1 O2 88.8(5) . . ?
O26 Co1 O2 88.8(5) 2_655 2_655 ?
O26 Co1 O2 88.6(5) . 2_655 ?
O2 Co1 O2 166.7(7) . 2_655 ?
O26 Co1 O34 101.5(3) 2_655 . ?
O26 Co1 O34 101.5(3) . . ?
O2 Co1 O34 96.7(3) . . ?
O2 Co1 O34 96.7(3) 2_655 . ?
O26 Co1 Na1 126.5(3) 2_655 . ?
O26 Co1 Na1 44.4(3) . . ?
O2 Co1 Na1 130.0(4) . . ?
O2 Co1 Na1 44.5(4) 2_655 . ?
O34 Co1 Na1 107.43(13) . . ?
O26 Co1 Na1 44.4(3) 2_655 2_655 ?
O26 Co1 Na1 126.5(3) . 2_655 ?
O2 Co1 Na1 44.5(4) . 2_655 ?
O2 Co1 Na1 130.0(4) 2_655 2_655 ?
O34 Co1 Na1 107.43(13) . 2_655 ?
Na1 Co1 Na1 145.1(3) . 2_655 ?
O21 Co2 O12 166.2(6) . 2_655 ?
O21 Co2 O8 89.5(5) . 2_655 ?
O12 Co2 O8 87.8(5) 2_655 2_655 ?
O21 Co2 O17 88.1(5) . . ?
O12 Co2 O17 89.7(5) 2_655 . ?
O8 Co2 O17 159.5(5) 2_655 . ?
O21 Co2 O35 98.1(6) . . ?
O12 Co2 O35 95.6(6) 2_655 . ?
O8 Co2 O35 99.8(6) 2_655 . ?
O17 Co2 O35 100.7(6) . . ?
O21 Co2 Na2 129.5(4) . . ?
O12 Co2 Na2 45.5(3) 2_655 . ?
O8 Co2 Na2 127.6(4) 2_655 . ?
O17 Co2 Na2 44.5(3) . . ?
O35 Co2 Na2 106.0(5) . . ?
O21 Co2 Na1 44.9(4) . . ?
O12 Co2 Na1 129.2(4) 2_655 . ?
O8 Co2 Na1 45.2(3) 2_655 . ?
O17 Co2 Na1 126.7(3) . . ?
O35 Co2 Na1 108.3(5) . . ?
Na2 Co2 Na1 145.7(2) . . ?
O44 Na1 O45 87.5(7) . . ?
O44 Na1 O26 85.3(5) . . ?
O45 Na1 O26 148.8(6) . . ?
O44 Na1 O2 88.1(6) . 2_655 ?
O45 Na1 O2 139.8(6) . 2_655 ?
O26 Na1 O2 70.3(4) . 2_655 ?
O44 Na1 O21 138.9(6) . . ?
O45 Na1 O21 87.0(6) . . ?
O26 Na1 O21 78.9(4) . . ?
O2 Na1 O21 120.6(5) 2_655 . ?
O44 Na1 O8 150.3(6) . 2_655 ?
O45 Na1 O8 84.7(6) . 2_655 ?
O26 Na1 O8 115.1(5) . 2_655 ?
O2 Na1 O8 79.7(5) 2_655 2_655 ?
O21 Na1 O8 69.3(4) . 2_655 ?
O44 Na1 O22 81.0(5) . . ?
O45 Na1 O22 90.2(5) . . ?
O26 Na1 O22 58.7(4) . . ?
O2 Na1 O22 128.4(4) 2_655 . ?
O21 Na1 O22 58.3(4) . . ?
O8 Na1 O22 127.5(4) 2_655 . ?
O44 Na1 O5 92.6(5) . 2_655 ?
O45 Na1 O5 81.9(5) . 2_655 ?
O26 Na1 O5 128.7(5) . 2_655 ?
O2 Na1 O5 58.4(4) 2_655 2_655 ?
O21 Na1 O5 126.8(5) . 2_655 ?
O8 Na1 O5 58.0(4) 2_655 2_655 ?
O22 Na1 O5 170.0(5) . 2_655 ?
O44 Na1 Co1 89.3(5) . . ?
O45 Na1 Co1 174.4(5) . . ?
O26 Na1 Co1 35.2(3) . . ?
O2 Na1 Co1 35.4(3) 2_655 . ?
O21 Na1 Co1 98.5(4) . . ?
O8 Na1 Co1 95.8(4) 2_655 . ?
O22 Na1 Co1 93.9(3) . . ?
O5 Na1 Co1 93.6(3) 2_655 . ?
O44 Na1 Co2 172.9(5) . . ?
O45 Na1 Co2 88.8(5) . . ?
O26 Na1 Co2 94.7(3) . . ?
O2 Na1 Co2 98.6(4) 2_655 . ?
O21 Na1 Co2 34.7(3) . . ?
O8 Na1 Co2 35.0(3) 2_655 . ?
O22 Na1 Co2 92.9(3) . . ?
O5 Na1 Co2 92.9(3) 2_655 . ?
Co1 Na1 Co2 94.77(19) . . ?
O44 Na1 W6 74.9(4) . . ?
O45 Na1 W6 122.0(5) . . ?
O26 Na1 W6 27.1(3) . . ?
O2 Na1 W6 95.1(3) 2_655 . ?
O21 Na1 W6 73.8(3) . . ?
O8 Na1 W6 132.7(4) 2_655 . ?
O22 Na1 W6 33.4(3) . . ?
O5 Na1 W6 151.6(3) 2_655 . ?
Co1 Na1 W6 61.42(12) . . ?
Co2 Na1 W6 101.93(18) . . ?
O44 Na1 W2 123.6(5) . 2_655 ?
O45 Na1 W2 76.1(5) . 2_655 ?
O26 Na1 W2 132.1(4) . 2_655 ?
O2 Na1 W2 73.3(3) 2_655 2_655 ?
O21 Na1 W2 94.3(3) . 2_655 ?
O8 Na1 W2 26.8(3) 2_655 2_655 ?
O22 Na1 W2 150.4(3) . 2_655 ?
O5 Na1 W2 32.5(2) 2_655 2_655 ?
Co1 Na1 W2 101.85(19) . 2_655 ?
Co2 Na1 W2 61.19(13) . 2_655 ?
W6 Na1 W2 156.6(2) . 2_655 ?
O46 Na2 O46 91.9(10) . 2_655 ?
O46 Na2 O17 148.0(5) . 2_655 ?
O46 Na2 O17 84.7(6) 2_655 2_655 ?
O46 Na2 O17 84.7(6) . . ?
O46 Na2 O17 148.0(5) 2_655 . ?
O17 Na2 O17 114.2(7) 2_655 . ?
O46 Na2 O12 141.3(6) . . ?
O46 Na2 O12 85.6(6) 2_655 . ?
O17 Na2 O12 70.3(4) 2_655 . ?
O17 Na2 O12 77.7(5) . . ?
O46 Na2 O12 85.6(6) . 2_655 ?
O46 Na2 O12 141.3(6) 2_655 2_655 ?
O17 Na2 O12 77.7(5) 2_655 2_655 ?
O17 Na2 O12 70.3(4) . 2_655 ?
O12 Na2 O12 119.2(7) . 2_655 ?
O46 Na2 O13 84.2(5) . . ?
O46 Na2 O13 90.0(5) 2_655 . ?
O17 Na2 O13 127.5(4) 2_655 . ?
O17 Na2 O13 58.1(3) . . ?
O12 Na2 O13 57.2(4) . . ?
O12 Na2 O13 128.0(4) 2_655 . ?
O46 Na2 O13 90.0(5) . 2_655 ?
O46 Na2 O13 84.2(5) 2_655 2_655 ?
O17 Na2 O13 58.1(3) 2_655 2_655 ?
O17 Na2 O13 127.5(4) . 2_655 ?
O12 Na2 O13 128.0(4) . 2_655 ?
O12 Na2 O13 57.2(4) 2_655 2_655 ?
O13 Na2 O13 171.6(6) . 2_655 ?
O46 Na2 Co2 176.3(5) . 2_655 ?
O46 Na2 Co2 87.2(5) 2_655 2_655 ?
O17 Na2 Co2 35.4(3) 2_655 2_655 ?
O17 Na2 Co2 94.2(4) . 2_655 ?
O12 Na2 Co2 35.1(3) . 2_655 ?
O12 Na2 Co2 97.3(4) 2_655 2_655 ?
O13 Na2 Co2 92.3(3) . 2_655 ?
O13 Na2 Co2 93.5(3) 2_655 2_655 ?
O46 Na2 Co2 87.2(5) . . ?
O46 Na2 Co2 176.3(5) 2_655 . ?
O17 Na2 Co2 94.2(4) 2_655 . ?
O17 Na2 Co2 35.4(3) . . ?
O12 Na2 Co2 97.3(4) . . ?
O12 Na2 Co2 35.1(3) 2_655 . ?
O13 Na2 Co2 93.5(3) . . ?
O13 Na2 Co2 92.3(3) 2_655 . ?
Co2 Na2 Co2 93.9(3) 2_655 . ?
O46 Na2 W4 121.8(5) . 2_655 ?
O46 Na2 W4 76.2(5) 2_655 2_655 ?
O17 Na2 W4 26.8(3) 2_655 2_655 ?
O17 Na2 W4 131.8(4) . 2_655 ?
O12 Na2 W4 95.1(3) . 2_655 ?
O12 Na2 W4 72.6(3) 2_655 2_655 ?
O13 Na2 W4 150.4(2) . 2_655 ?
O13 Na2 W4 33.0(2) 2_655 2_655 ?
Co2 Na2 W4 61.41(10) 2_655 2_655 ?
Co2 Na2 W4 101.3(2) . 2_655 ?
O46 Na2 W4 76.2(5) . . ?
O46 Na2 W4 121.8(5) 2_655 . ?
O17 Na2 W4 131.8(4) 2_655 . ?
O17 Na2 W4 26.8(3) . . ?
O12 Na2 W4 72.6(3) . . ?
O12 Na2 W4 95.1(3) 2_655 . ?
O13 Na2 W4 33.0(2) . . ?
O13 Na2 W4 150.4(2) 2_655 . ?
Co2 Na2 W4 101.3(2) 2_655 . ?
Co2 Na2 W4 61.41(10) . . ?
W4 Na2 W4 156.1(3) 2_655 . ?
O41 Na3 O40 172.4(8) . . ?
O41 Na3 O36 85.4(7) . . ?
O40 Na3 O36 90.7(6) . . ?
O41 Na3 O39 93.5(7) . . ?
O40 Na3 O39 91.6(6) . . ?
O36 Na3 O39 168.5(7) . . ?
O41 Na3 O48 84.5(8) . . ?
O40 Na3 O48 88.9(6) . . ?
O36 Na3 O48 89.1(6) . . ?
O39 Na3 O48 102.2(7) . . ?
O41 Na3 O37 90.5(8) . . ?
O40 Na3 O37 95.5(7) . . ?
O36 Na3 O37 82.3(6) . . ?
O39 Na3 O37 86.3(6) . . ?
O48 Na3 O37 170.4(7) . . ?
O41 Na3 Na4 84.7(6) . 1_655 ?
O40 Na3 Na4 96.7(5) . 1_655 ?
O36 Na3 Na4 40.8(4) . 1_655 ?
O39 Na3 Na4 127.7(5) . 1_655 ?
O48 Na3 Na4 129.4(5) . 1_655 ?
O37 Na3 Na4 41.7(5) . 1_655 ?
O42 Na4 O43 86.2(7) . . ?
O42 Na4 O36 96.7(7) . 1_455 ?
O43 Na4 O36 101.4(7) . 1_455 ?
O42 Na4 O38 93.2(7) . . ?
O43 Na4 O38 82.3(7) . . ?
O36 Na4 O38 169.6(8) 1_455 . ?
O42 Na4 O37 103.6(8) . 1_455 ?
O43 Na4 O37 168.3(8) . 1_455 ?
O36 Na4 O37 84.0(7) 1_455 1_455 ?
O38 Na4 O37 90.7(7) . 1_455 ?
O42 Na4 Na3 106.3(6) . 1_455 ?
O43 Na4 Na3 141.3(6) . 1_455 ?
O36 Na4 Na3 41.9(4) 1_455 1_455 ?
O38 Na4 Na3 131.7(6) . 1_455 ?
O37 Na4 Na3 42.2(5) 1_455 1_455 ?
O47 Na5 O7 89.9(10) . 1_455 ?
O47 Na5 O7 171.4(12) . 2_655 ?
O7 Na5 O7 97.8(9) 1_455 2_655 ?
O47 Na5 O45 89.4(11) . . ?
O7 Na5 O45 88.2(9) 1_455 . ?
O7 Na5 O45 86.9(9) 2_655 . ?
O47 Na5 O35 70.4(9) . . ?
O7 Na5 O35 153.9(11) 1_455 . ?
O7 Na5 O35 103.4(9) 2_655 . ?
O45 Na5 O35 108.0(9) . . ?
O47 Na5 Na5 135.7(13) . 2 ?
O7 Na5 Na5 55.7(8) 1_455 2 ?
O7 Na5 Na5 52.8(8) 2_655 2 ?
O45 Na5 Na5 113.5(6) . 2 ?
O35 Na5 Na5 129.2(8) . 2 ?
O47 Na5 W2 145.1(10) . 2_655 ?
O7 Na5 W2 121.7(8) 1_455 2_655 ?
O7 Na5 W2 26.2(4) 2_655 2_655 ?
O45 Na5 W2 78.4(7) . 2_655 ?
O35 Na5 W2 82.4(6) . 2_655 ?
Na5 Na5 W2 78.6(8) 2 2_655 ?
O47 Na5 Na1 97.7(9) . . ?
O7 Na5 Na1 118.7(9) 1_455 . ?
O7 Na5 Na1 75.2(6) 2_655 . ?
O45 Na5 Na1 31.8(5) . . ?
O35 Na5 Na1 81.9(6) . . ?
Na5 Na5 Na1 122.1(6) 2 . ?
W2 Na5 Na1 56.1(3) 2_655 . ?
W1 O2 Co1 142.9(8) . . ?
W1 O2 Na1 116.5(6) . 2_655 ?
Co1 O2 Na1 100.1(5) . 2_655 ?
W1 O3 W6 145.4(7) . . ?
W8 O4 W1 122.4(6) . . ?
W2 O5 W1 119.5(6) . . ?
W2 O5 Na1 92.4(4) . 2_655 ?
W1 O5 Na1 92.0(4) . 2_655 ?
As1 O6 W2 116.1(6) . . ?
As1 O6 W1 118.5(5) . . ?
W2 O6 W1 92.2(4) . . ?
As1 O6 W8 135.0(6) . . ?
W2 O6 W8 92.7(4) . . ?
W1 O6 W8 92.2(4) . . ?
W2 O7 Na5 165.0(10) . 1_655 ?
W2 O7 Na5 118.0(8) . 2_655 ?
Na5 O7 Na5 71.5(10) 1_655 2_655 ?
W2 O8 Co2 143.3(6) . 2_655 ?
W2 O8 Na1 113.8(5) . 2_655 ?
Co2 O8 Na1 99.9(5) 2_655 2_655 ?
W2 O9 W3 145.3(7) . . ?
W8 O10 W2 120.7(6) . . ?
W3 O12 Co2 144.1(7) . 2_655 ?
W3 O12 Na2 115.4(6) . . ?
Co2 O12 Na2 99.4(5) 2_655 . ?
W3 O13 W4 120.5(6) . . ?
W3 O13 Na2 92.6(4) . . ?
W4 O13 Na2 90.8(4) . . ?
W9 O14 W3 121.3(6) . . ?
As1 O15 W9 135.2(6) . . ?
As1 O15 W4 115.9(5) . . ?
W9 O15 W4 93.9(4) . . ?
As1 O15 W3 117.1(6) . . ?
W9 O15 W3 92.9(4) . . ?
W4 O15 W3 91.8(4) . . ?
W4 O17 Co2 141.2(7) . . ?
W4 O17 Na2 114.8(6) . . ?
Co2 O17 Na2 100.1(5) . . ?
W4 O18 W5 145.7(8) . . ?
W9 O19 W4 120.5(7) . . ?
W5 O21 Co2 144.4(7) . . ?
W5 O21 Na1 114.4(6) . . ?
Co2 O21 Na1 100.4(5) . . ?
W5 O22 W6 119.9(6) . . ?
W5 O22 Na1 93.4(4) . . ?
W6 O22 Na1 91.1(5) . . ?
W7 O23 W5 120.8(7) . . ?
As1 O24 W7 135.3(6) . . ?
As1 O24 W6 116.2(6) . . ?
W7 O24 W6 93.1(4) . . ?
As1 O24 W5 117.5(5) . . ?
W7 O24 W5 92.4(5) . . ?
W6 O24 W5 92.3(4) . . ?
W6 O26 Co1 141.1(6) . . ?
W6 O26 Na1 114.0(6) . . ?
Co1 O26 Na1 100.3(5) . . ?
W7 O27 W6 121.3(6) . . ?
W7 O29 W9 151.7(8) . . ?
W7 O31 W8 151.5(7) . . ?
W9 O33 W8 150.5(7) . . ?
Co2 O35 Na5 106.0(8) . . ?
Na4 O36 Na3 97.4(6) 1_655 . ?
Na4 O37 Na3 96.1(7) 1_655 . ?
Na5 O45 Na1 116.5(9) . . ?

loop_
_geom_bond_atom_site_label_1
_geom_bond_atom_site_label_2
_geom_bond_distance
_geom_bond_site_symmetry_2
_geom_bond_publ_flag
W1 O1 1.763(14) . ?
W1 O2 1.781(12) . ?
W1 O3 1.898(13) . ?
W1 O5 1.979(13) . ?
W1 O4 1.985(11) . ?
W1 O6 2.354(11) . ?
W1 Na1 3.617(7) 2_655 ?
W2 O7 1.751(15) . ?
W2 O8 1.777(11) . ?
W2 O9 1.920(12) . ?
W2 O5 1.936(12) . ?
W2 O10 2.018(12) . ?
W2 O6 2.339(12) . ?
W2 Na5 3.498(19) 2_655 ?
W2 Na1 3.604(7) 2_655 ?
W3 O11 1.735(13) . ?
W3 O12 1.777(12) . ?
W3 O9 1.921(12) . ?
W3 O13 1.928(12) . ?
W3 O14 1.989(12) . ?
W3 O15 2.358(11) . ?
W3 Na2 3.631(2) . ?
W4 O16 1.736(13) . ?
W4 O17 1.786(11) . ?
W4 O18 1.903(14) . ?
W4 O13 1.958(12) . ?
W4 O19 2.028(12) . ?
W4 O15 2.342(11) . ?
W4 Na2 3.595(2) . ?
W5 O20 1.747(16) . ?
W5 O21 1.787(13) . ?
W5 O18 1.928(13) . ?
W5 O22 1.946(11) . ?
W5 O23 2.013(11) . ?
W5 O24 2.349(12) . ?
W5 Na1 3.618(7) . ?
W6 O25 1.742(13) . ?
W6 O26 1.775(12) . ?
W6 O3 1.934(12) . ?
W6 O22 1.959(12) . ?
W6 O27 2.018(13) . ?
W6 O24 2.339(11) . ?
W6 Na1 3.562(7) . ?
W7 O28 1.716(13) . ?
W7 O27 1.876(12) . ?
W7 O23 1.877(12) . ?
W7 O29 1.897(11) . ?
W7 O31 1.918(13) . ?
W7 O24 2.336(12) . ?
W8 O30 1.724(13) . ?
W8 O4 1.895(11) . ?
W8 O10 1.896(13) . ?
W8 O33 1.928(12) . ?
W8 O31 1.929(14) . ?
W8 O6 2.364(11) . ?
W9 O32 1.714(12) . ?
W9 O19 1.907(12) . ?
W9 O33 1.912(12) . ?
W9 O14 1.913(13) . ?
W9 O29 1.937(12) . ?
W9 O15 2.333(11) . ?
As1 O6 1.790(11) . ?
As1 O24 1.796(13) . ?
As1 O15 1.801(11) . ?
Co1 O26 2.020(12) 2_655 ?
Co1 O26 2.020(12) . ?
Co1 O2 2.023(12) . ?
Co1 O2 2.023(12) 2_655 ?
Co1 O34 2.08(2) . ?
Co1 Na1 3.442(7) . ?
Co1 Na1 3.442(7) 2_655 ?
Co2 O21 2.008(13) . ?
Co2 O12 2.014(13) 2_655 ?
Co2 O8 2.019(11) 2_655 ?
Co2 O17 2.032(11) . ?
Co2 O35 2.046(17) . ?
Co2 Na2 3.454(8) . ?
Co2 Na1 3.471(8) . ?
Na1 O44 2.354(19) . ?
Na1 O45 2.41(2) . ?
Na1 O26 2.449(13) . ?
Na1 O2 2.453(15) 2_655 ?
Na1 O21 2.492(14) . ?
Na1 O8 2.498(14) 2_655 ?
Na1 O22 2.937(14) . ?
Na1 O5 2.959(13) 2_655 ?
Na1 W2 3.604(7) 2_655 ?
Na2 O46 2.38(2) . ?
Na2 O46 2.38(2) 2_655 ?
Na2 O17 2.460(14) 2_655 ?
Na2 O17 2.460(14) . ?
Na2 O12 2.495(13) . ?
Na2 O12 2.495(13) 2_655 ?
Na2 O13 2.989(11) . ?
Na2 O13 2.989(11) 2_655 ?
Na2 Co2 3.454(8) 2_655 ?
Na2 W4 3.595(2) 2_655 ?
Na3 O41 2.37(3) . ?
Na3 O40 2.399(18) . ?
Na3 O36 2.415(17) . ?
Na3 O39 2.413(19) . ?
Na3 O48 2.42(2) . ?
Na3 O37 2.43(2) . ?
Na3 Na4 3.588(14) 1_655 ?
Na4 O42 2.30(2) . ?
Na4 O43 2.34(2) . ?
Na4 O36 2.362(18) 1_455 ?
Na4 O38 2.39(2) . ?
Na4 O37 2.40(2) 1_455 ?
Na4 Na3 3.588(14) 1_455 ?
Na5 O47 2.24(3) . ?
Na5 O7 2.24(2) 1_455 ?
Na5 O7 2.32(2) 2_655 ?
Na5 O45 2.40(3) . ?
Na5 O35 2.66(2) . ?
Na5 Na5 2.66(4) 2 ?
Na5 W2 3.498(19) 2_655 ?
O2 Na1 2.453(15) 2_655 ?
O5 Na1 2.959(13) 2_655 ?
O7 Na5 2.24(2) 1_655 ?
O7 Na5 2.32(2) 2_655 ?
O8 Co2 2.019(11) 2_655 ?
O8 Na1 2.498(14) 2_655 ?
O12 Co2 2.014(13) 2_655 ?
O36 Na4 2.362(18) 1_655 ?
O37 Na4 2.40(2) 1_655 ?
